data_4326719
loop_
_publ_author_name
'Andrew F. May'
'Michael A. McGuire'
'David J. Singh'
'Radu Custelcean'
'Gerald E. Jellison'

_publ_section_title
;
 Structure and Properties of Single Crystalline CaMg2Bi2, EuMg2Bi2, and
 YbMg2Bi2
;
_journal_name_full 'Inorganic Chemistry'
_journal_page_first 11127
_journal_page_last 11133
_journal_paper_doi 10.1021/ic2016808
_journal_volume 50
_journal_year 2011
_chemical_formula_sum 'Bi2 Eu Mg2'
_chemical_formula_weight 618.54
_chemical_name_systematic
; 
 ? 
;
_space_group_IT_number 164
_symmetry_space_group_name_Hall '-P 3 2"'
_symmetry_space_group_name_H-M 'P -3 m 1'
_atom_sites_solution_primary direct
_atom_sites_solution_secondary difmap
_audit_creation_method SHELXL-97
_cell_angle_alpha 90.00
_cell_angle_beta 90.00
_cell_angle_gamma 120.00
_cell_formula_units_Z 1
_cell_length_a 4.7716(3)
_cell_length_b 4.7716(3)
_cell_length_c 7.8365(12)
_cell_measurement_temperature 173(2)
_cell_volume 154.52(3)
_computing_structure_refinement 'SHELXL-97 (Sheldrick, 1997)'
_computing_structure_solution 'SHELXS-97 (Sheldrick, 1990)'
_diffrn_ambient_temperature 173(2)
_diffrn_measured_fraction_theta_full 1.000
_diffrn_measured_fraction_theta_max 1.000
_diffrn_radiation_monochromator graphite
_diffrn_radiation_source 'fine-focus sealed tube'
_diffrn_radiation_type MoK\a
_diffrn_radiation_wavelength 0.71073
_diffrn_reflns_av_R_equivalents 0.0481
_diffrn_reflns_av_sigmaI/netI 0.0272
_diffrn_reflns_limit_h_max 6
_diffrn_reflns_limit_h_min -6
_diffrn_reflns_limit_k_max 6
_diffrn_reflns_limit_k_min -6
_diffrn_reflns_limit_l_max 9
_diffrn_reflns_limit_l_min -10
_diffrn_reflns_number 1375
_diffrn_reflns_theta_full 28.00
_diffrn_reflns_theta_max 28.00
_diffrn_reflns_theta_min 2.60
_exptl_absorpt_coefficient_mu 66.872
_exptl_absorpt_correction_T_max 0.512
_exptl_absorpt_correction_T_min 0.119
_exptl_absorpt_correction_type empirical
_exptl_absorpt_process_details SADABS
_exptl_crystal_density_diffrn 6.647
_exptl_crystal_F_000 253
_exptl_crystal_size_max 0.08
_exptl_crystal_size_mid 0.05
_exptl_crystal_size_min 0.01
_refine_diff_density_max 2.788
_refine_diff_density_min -1.318
_refine_diff_density_rms 0.391
_refine_ls_extinction_coef 0.0071(14)
_refine_ls_extinction_expression Fc^*^=kFc[1+0.001xFc^2^\l^3^/sin(2\q)]^-1/4^
_refine_ls_extinction_method SHELXL
_refine_ls_goodness_of_fit_ref 1.189
_refine_ls_matrix_type full
_refine_ls_number_parameters 10
_refine_ls_number_reflns 177
_refine_ls_number_restraints 0
_refine_ls_restrained_S_all 1.189
_refine_ls_R_factor_all 0.0192
_refine_ls_R_factor_gt 0.0192
_refine_ls_shift/su_max 0.000
_refine_ls_shift/su_mean 0.000
_refine_ls_structure_factor_coef Fsqd
_refine_ls_weighting_details 'calc w=1/[\s^2^(Fo^2^)+(0.0270P)^2^+0.1526P] where P=(Fo^2^+2Fc^2^)/3'
_refine_ls_weighting_scheme calc
_refine_ls_wR_factor_gt 0.0486
_refine_ls_wR_factor_ref 0.0486
_reflns_number_gt 177
_reflns_number_total 177
_reflns_threshold_expression >2sigma(I)
_cod_data_source_file ic2016808_si_001_2.cif
_cod_data_source_block EuMg2Bi2
_cod_database_code 4326719

loop_
_symmetry_equiv_pos_as_xyz
'x, y, z'
'-y, x-y, z'
'-x+y, -x, z'
'x-y, -y, -z'
'-x, -x+y, -z'
'y, x, -z'
'-x, -y, -z'
'y, -x+y, -z'
'x-y, x, -z'
'-x+y, y, z'
'x, x-y, z'
'-y, -x, z'

loop_
_atom_site_label
_atom_site_type_symbol
_atom_site_fract_x
_atom_site_fract_y
_atom_site_fract_z
_atom_site_U_iso_or_equiv
_atom_site_adp_type
_atom_site_occupancy
_atom_site_symmetry_multiplicity
_atom_site_calc_flag
_atom_site_refinement_flags
Eu1 Eu 0.0000 0.0000 0.0000 0.0095(3) Uani 1 12 d S
Bi1 Bi 0.6667 0.3333 0.24992(4) 0.0077(2) Uani 1 6 d S
Mg1 Mg 0.6667 0.3333 0.6276(5) 0.0110(8) Uani 1 6 d S

loop_
_atom_site_aniso_label
_atom_site_aniso_U_11
_atom_site_aniso_U_22
_atom_site_aniso_U_33
_atom_site_aniso_U_23
_atom_site_aniso_U_13
_atom_site_aniso_U_12
Eu1 0.0101(3) 0.0101(3) 0.0082(4) 0.000 0.000 0.00504(15)
Bi1 0.0082(3) 0.0082(3) 0.0068(3) 0.000 0.000 0.00410(13)
Mg1 0.0125(11) 0.0125(11) 0.0080(18) 0.000 0.000 0.0063(6)

loop_
_atom_type_symbol
_atom_type_description
_atom_type_scat_dispersion_real
_atom_type_scat_dispersion_imag
_atom_type_scat_source
Mg Mg 0.0486 0.0363 'International Tables Vol C Tables 4.2.6.8 and 6.1.1.4'
Eu Eu -0.1578 3.6682 'International Tables Vol C Tables 4.2.6.8 and 6.1.1.4'
Bi Bi -4.1077 10.2566 'International Tables Vol C Tables 4.2.6.8 and 6.1.1.4'

loop_
_geom_angle_atom_site_label_1
_geom_angle_atom_site_label_2
_geom_angle_atom_site_label_3
_geom_angle
_geom_angle_site_symmetry_1
_geom_angle_site_symmetry_3
Bi1 Eu1 Bi1 89.795(9) 7 7_665
Bi1 Eu1 Bi1 90.205(9) 7 1_445
Bi1 Eu1 Bi1 180.0 7_665 1_445
Bi1 Eu1 Bi1 180.000(1) 7 .
Bi1 Eu1 Bi1 90.205(9) 7_665 .
Bi1 Eu1 Bi1 89.795(9) 1_445 .
Bi1 Eu1 Bi1 90.205(9) 7 1_455
Bi1 Eu1 Bi1 90.205(9) 7_665 1_455
Bi1 Eu1 Bi1 89.795(9) 1_445 1_455
Bi1 Eu1 Bi1 89.795(9) . 1_455
Bi1 Eu1 Bi1 89.795(9) 7 7_655
Bi1 Eu1 Bi1 89.795(9) 7_665 7_655
Bi1 Eu1 Bi1 90.205(9) 1_445 7_655
Bi1 Eu1 Bi1 90.205(9) . 7_655
Bi1 Eu1 Bi1 180.0 1_455 7_655
Bi1 Eu1 Mg1 134.514(6) 7 7_666
Bi1 Eu1 Mg1 82.06(4) 7_665 7_666
Bi1 Eu1 Mg1 97.94(4) 1_445 7_666
Bi1 Eu1 Mg1 45.486(6) . 7_666
Bi1 Eu1 Mg1 45.487(6) 1_455 7_666
Bi1 Eu1 Mg1 134.513(6) 7_655 7_666
Bi1 Eu1 Mg1 45.486(6) 7 1_444
Bi1 Eu1 Mg1 97.94(4) 7_665 1_444
Bi1 Eu1 Mg1 82.06(4) 1_445 1_444
Bi1 Eu1 Mg1 134.514(6) . 1_444
Bi1 Eu1 Mg1 134.513(6) 1_455 1_444
Bi1 Eu1 Mg1 45.487(6) 7_655 1_444
Mg1 Eu1 Mg1 180.00(7) 7_666 1_444
Bi1 Eu1 Mg1 82.06(4) 7 7_556
Bi1 Eu1 Mg1 134.514(6) 7_665 7_556
Bi1 Eu1 Mg1 45.486(6) 1_445 7_556
Bi1 Eu1 Mg1 97.94(4) . 7_556
Bi1 Eu1 Mg1 45.487(6) 1_455 7_556
Bi1 Eu1 Mg1 134.513(6) 7_655 7_556
Mg1 Eu1 Mg1 72.95(6) 7_666 7_556
Mg1 Eu1 Mg1 107.05(6) 1_444 7_556
Bi1 Eu1 Mg1 97.94(4) 7 1_554
Bi1 Eu1 Mg1 45.486(6) 7_665 1_554
Bi1 Eu1 Mg1 134.514(6) 1_445 1_554
Bi1 Eu1 Mg1 82.06(4) . 1_554
Bi1 Eu1 Mg1 134.513(6) 1_455 1_554
Bi1 Eu1 Mg1 45.487(6) 7_655 1_554
Mg1 Eu1 Mg1 107.05(6) 7_666 1_554
Mg1 Eu1 Mg1 72.95(6) 1_444 1_554
Mg1 Eu1 Mg1 180.0 7_556 1_554
Bi1 Eu1 Mg1 45.487(6) 7 1_454
Bi1 Eu1 Mg1 45.487(6) 7_665 1_454
Bi1 Eu1 Mg1 134.513(6) 1_445 1_454
Bi1 Eu1 Mg1 134.513(6) . 1_454
Bi1 Eu1 Mg1 82.06(4) 1_455 1_454
Bi1 Eu1 Mg1 97.94(4) 7_655 1_454
Mg1 Eu1 Mg1 107.05(6) 7_666 1_454
Mg1 Eu1 Mg1 72.95(6) 1_444 1_454
Mg1 Eu1 Mg1 107.05(6) 7_556 1_454
Mg1 Eu1 Mg1 72.95(6) 1_554 1_454
Bi1 Eu1 Mg1 134.513(6) 7 7_656
Bi1 Eu1 Mg1 134.513(6) 7_665 7_656
Bi1 Eu1 Mg1 45.487(6) 1_445 7_656
Bi1 Eu1 Mg1 45.487(6) . 7_656
Bi1 Eu1 Mg1 97.94(4) 1_455 7_656
Bi1 Eu1 Mg1 82.06(4) 7_655 7_656
Mg1 Eu1 Mg1 72.95(6) 7_666 7_656
Mg1 Eu1 Mg1 107.05(6) 1_444 7_656
Mg1 Eu1 Mg1 72.95(6) 7_556 7_656
Mg1 Eu1 Mg1 107.05(6) 1_554 7_656
Mg1 Eu1 Mg1 180.0 1_454 7_656
Mg1 Bi1 Mg1 109.73(7) 7_666 7_766
Mg1 Bi1 Mg1 109.73(7) 7_666 7_656
Mg1 Bi1 Mg1 109.73(7) 7_766 7_656
Mg1 Bi1 Mg1 70.79(7) 7_666 .
Mg1 Bi1 Mg1 70.79(7) 7_766 .
Mg1 Bi1 Mg1 70.79(7) 7_656 .
Mg1 Bi1 Eu1 78.80(5) 7_666 .
Mg1 Bi1 Eu1 163.80(7) 7_766 .
Mg1 Bi1 Eu1 78.80(5) 7_656 .
Mg1 Bi1 Eu1 125.410(6) . .
Mg1 Bi1 Eu1 163.80(7) 7_666 1_655
Mg1 Bi1 Eu1 78.80(5) 7_766 1_655
Mg1 Bi1 Eu1 78.80(5) 7_656 1_655
Mg1 Bi1 Eu1 125.410(6) . 1_655
Eu1 Bi1 Eu1 89.794(9) . 1_655
Mg1 Bi1 Eu1 78.80(5) 7_666 1_665
Mg1 Bi1 Eu1 78.80(5) 7_766 1_665
Mg1 Bi1 Eu1 163.80(7) 7_656 1_665
Mg1 Bi1 Eu1 125.410(6) . 1_665
Eu1 Bi1 Eu1 89.794(9) . 1_665
Eu1 Bi1 Eu1 89.794(9) 1_655 1_665
Bi1 Mg1 Bi1 109.73(7) 7_666 7_766
Bi1 Mg1 Bi1 109.73(7) 7_666 7_656
Bi1 Mg1 Bi1 109.73(7) 7_766 7_656
Bi1 Mg1 Bi1 109.21(7) 7_666 .
Bi1 Mg1 Bi1 109.21(7) 7_766 .
Bi1 Mg1 Bi1 109.21(7) 7_656 .
Bi1 Mg1 Mg1 55.19(3) 7_666 7_666
Bi1 Mg1 Mg1 125.13(4) 7_766 7_666
Bi1 Mg1 Mg1 125.13(4) 7_656 7_666
Bi1 Mg1 Mg1 54.02(10) . 7_666
Bi1 Mg1 Mg1 125.13(4) 7_666 7_656
Bi1 Mg1 Mg1 125.13(4) 7_766 7_656
Bi1 Mg1 Mg1 55.19(3) 7_656 7_656
Bi1 Mg1 Mg1 54.02(10) . 7_656
Mg1 Mg1 Mg1 88.98(14) 7_666 7_656
Bi1 Mg1 Mg1 125.13(4) 7_666 7_766
Bi1 Mg1 Mg1 55.19(3) 7_766 7_766
Bi1 Mg1 Mg1 125.12(4) 7_656 7_766
Bi1 Mg1 Mg1 54.02(10) . 7_766
Mg1 Mg1 Mg1 88.98(14) 7_666 7_766
Mg1 Mg1 Mg1 88.98(14) 7_656 7_766
Bi1 Mg1 Eu1 55.71(4) 7_666 1_666
Bi1 Mg1 Eu1 55.71(4) 7_766 1_666
Bi1 Mg1 Eu1 114.14(10) 7_656 1_666
Bi1 Mg1 Eu1 136.65(4) . 1_666
Mg1 Mg1 Eu1 98.60(5) 7_666 1_666
Mg1 Mg1 Eu1 169.33(13) 7_656 1_666
Mg1 Mg1 Eu1 98.60(5) 7_766 1_666
Bi1 Mg1 Eu1 114.14(10) 7_666 1_656
Bi1 Mg1 Eu1 55.71(4) 7_766 1_656
Bi1 Mg1 Eu1 55.71(4) 7_656 1_656
Bi1 Mg1 Eu1 136.65(4) . 1_656
Mg1 Mg1 Eu1 169.33(13) 7_666 1_656
Mg1 Mg1 Eu1 98.59(5) 7_656 1_656
Mg1 Mg1 Eu1 98.59(5) 7_766 1_656
Eu1 Mg1 Eu1 72.95(6) 1_666 1_656
Bi1 Mg1 Eu1 55.71(4) 7_666 1_556
Bi1 Mg1 Eu1 114.14(10) 7_766 1_556
Bi1 Mg1 Eu1 55.71(4) 7_656 1_556
Bi1 Mg1 Eu1 136.65(4) . 1_556
Mg1 Mg1 Eu1 98.60(5) 7_666 1_556
Mg1 Mg1 Eu1 98.60(5) 7_656 1_556
Mg1 Mg1 Eu1 169.33(13) 7_766 1_556
Eu1 Mg1 Eu1 72.95(6) 1_666 1_556
Eu1 Mg1 Eu1 72.95(6) 1_656 1_556

loop_
_geom_bond_atom_site_label_1
_geom_bond_atom_site_label_2
_geom_bond_distance
_geom_bond_site_symmetry_2
Eu1 Bi1 3.3801(3) 7
Eu1 Bi1 3.3801(3) 7_665
Eu1 Bi1 3.3801(3) 1_445
Eu1 Bi1 3.3801(3) .
Eu1 Bi1 3.3801(3) 1_455
Eu1 Bi1 3.3801(3) 7_655
Eu1 Mg1 4.013(3) 7_666
Eu1 Mg1 4.013(3) 1_444
Eu1 Mg1 4.013(3) 7_556
Eu1 Mg1 4.013(3) 1_554
Eu1 Mg1 4.013(3) 1_454
Eu1 Mg1 4.013(3) 7_656
Bi1 Mg1 2.9173(12) 7_666
Bi1 Mg1 2.9173(12) 7_766
Bi1 Mg1 2.9173(12) 7_656
Bi1 Mg1 2.960(4) .
Bi1 Eu1 3.3801(3) 1_655
Bi1 Eu1 3.3801(3) 1_665
Mg1 Bi1 2.9173(12) 7_666
Mg1 Bi1 2.9173(12) 7_766
Mg1 Bi1 2.9173(12) 7_656
Mg1 Mg1 3.404(4) 7_666
Mg1 Mg1 3.404(4) 7_656
Mg1 Mg1 3.404(4) 7_766
Mg1 Eu1 4.013(3) 1_666
Mg1 Eu1 4.013(3) 1_656
Mg1 Eu1 4.013(3) 1_556
